data_7716574
loop_
_publ_author_name
'Reyna, Jackson A.'
'Krishnan, V. Mahesh'
'Silva Villatoro, Roberto'
'Arman, Hadi D.'
'Stoian, Sebastian A.'
'Tonzetich, Zachary J.'

_publ_section_title
;
 Square-planar imido complexes of cobalt: synthesis, reactivity and
 computational study.
;
_journal_issue 29
_journal_name_full 'Dalton transactions (Cambridge, England : 2003)'
_journal_page_first 12128
_journal_page_last 12137
_journal_paper_doi 10.1039/d4dt01483a
_journal_volume 53
_journal_year 2024
_chemical_formula_moiety 'C34 H52 Co N5 P2, C6 H6'
_chemical_formula_sum 'C40 H58 Co N5 P2'
_chemical_formula_weight 729.78
_space_group_crystal_system monoclinic
_space_group_IT_number 14
_space_group_name_Hall '-P 2ybc'
_space_group_name_H-M_alt 'P 1 21/c 1'
_atom_sites_solution_hydrogens geom
_atom_sites_solution_primary dual
_audit_creation_date 2023-05-30
_audit_creation_method
;
Olex2 1.5-ac5-024
(compiled 2022.04.12 svn.rca3783a0 for Rigaku Oxford Diffraction, GUI svn.r6498)
;
_audit_update_record
;
2024-02-23 deposited with the CCDC.	2024-06-25 downloaded from the CCDC.
;
_cell_angle_alpha 90
_cell_angle_beta 93.9130(10)
_cell_angle_gamma 90
_cell_formula_units_Z 4
_cell_length_a 19.1588(3)
_cell_length_b 9.92290(10)
_cell_length_c 20.4294(2)
_cell_measurement_reflns_used 15704
_cell_measurement_temperature 100.01(13)
_cell_measurement_theta_max 74.3830
_cell_measurement_theta_min 2.3440
_cell_volume 3874.80(8)
_computing_cell_refinement 'CrysAlisPro 1.171.42.79a (Rigaku OD, 2022)'
_computing_data_collection 'CrysAlisPro 1.171.42.79a (Rigaku OD, 2022)'
_computing_data_reduction 'CrysAlisPro 1.171.42.79a (Rigaku OD, 2022)'
_computing_molecular_graphics 'Olex2 1.5-ac5-024 (Dolomanov et al., 2009)'
_computing_publication_material 'Olex2 1.5-ac5-024 (Dolomanov et al., 2009)'
_computing_structure_refinement 'SHELXL 2018/3 (Sheldrick, 2015)'
_computing_structure_solution 'SHELXT  (Sheldrick, 2015)'
_diffrn_ambient_environment N~2~
_diffrn_ambient_temperature 100.01(13)
_diffrn_detector 'Hybrid Pixel Array Detector'
_diffrn_detector_area_resol_mean 10.0000
_diffrn_detector_type HyPix
_diffrn_measured_fraction_theta_full 1.000
_diffrn_measured_fraction_theta_max 0.943
_diffrn_measurement_details
;
List of Runs (angles in degrees, time in seconds):

  # Type    Start    End  Width  t~exp~   \w     \q     \k     \f   Frames
#--------------------------------------------------------------------------
  1  \w   -120.00 -26.00   0.50    2.39    --  -45.30 -42.00  36.00  188
  2  \w    -48.00  29.00   0.50    2.39    --  -45.30  42.00-171.00  154
  3  \w    -29.00  48.00   0.50    2.39    --   45.30 -42.00  36.00  154
  4  \w     27.00 120.00   0.50    2.39    --   45.30  42.00-171.00  186
  5  \w   -168.00 -74.00   0.50    9.54    --  -93.75 -42.00  36.00  188
  6  \w    -48.00 -19.00   0.50    9.54    --  -93.75  42.00-171.00   58
  7  \w     88.00 178.00   0.50    9.54    --  107.26  42.00-171.00  180
  8  \w    -86.00 -13.00   0.50    2.39    --  -45.30 125.00-120.00  146
  9  \w     34.00  94.00   0.50    2.39    --   45.30-125.00  30.00  120
 10  \w     83.00 119.00   0.50    2.39    --   45.30  57.00 120.00   72
 11  \w    -51.00 -20.00   0.50    9.54    --  -93.75  45.00-150.00   62
 12  \w    -51.00 -20.00   0.50    9.54    --  -93.75  45.00 -90.00   62
 13  \w   -101.00 -20.00   0.50    9.54    --  -93.75  77.00  30.00  162
 14  \w    -51.00 -20.00   0.50    9.54    --  -93.75  45.00   0.00   62
 15  \w   -167.00-100.00   0.50    9.54    --  -93.75 -94.00 150.00  134
 16  \w    -51.00 -20.00   0.50    9.54    --  -93.75  45.00 150.00   62
 17  \w    -71.00 -20.00   0.50    9.54    --  -93.75  61.00   0.00  102
 18  \w    -51.00 -20.00   0.50    9.54    --  -93.75  45.00 120.00   62
 19  \w    -51.00 -20.00   0.50    9.54    --  -93.75  45.00  30.00   62
 20  \w   -167.00-101.00   0.50    9.54    --  -93.75 -77.00 -30.00  132
 21  \w     89.00 178.00   0.50    9.54    --  107.26  45.00-120.00  178
 22  \w     34.00  71.00   0.50    9.54    --  107.26 -61.00 -60.00   74
 23  \w     34.00  71.00   0.50    9.54    --  107.26 -61.00  30.00   74
 24  \w     34.00 101.00   0.50    9.54    --  107.26 -77.00 120.00  134
 25  \w     34.00  71.00   0.50    9.54    --  107.26 -61.00 -90.00   74
 26  \w     34.00  71.00   0.50    9.54    --  107.26 -61.00-120.00   74
 27  \w   -119.00 -83.00   0.50    2.39    --  -45.30 -57.00 150.00   72
 28  \w   -119.00 -27.00   0.50    2.39    --  -45.30 -54.00-122.17  184
 29  \w   -119.00 -28.00   0.50    2.39    --  -45.30 -52.00 154.29  182
 30  \w   -119.00 -27.00   0.50    2.39    --  -45.30 -54.00 -49.69  184
;
_diffrn_measurement_device 'four-circle diffractometer'
_diffrn_measurement_device_type 'XtaLAB Synergy, Dualflex, HyPix'
_diffrn_measurement_method '\w scans'
_diffrn_orient_matrix_type 'CrysAlisPro convention (1999,Acta A55,543-557)'
_diffrn_orient_matrix_UB_11 0.0765605000
_diffrn_orient_matrix_UB_12 0.0314432000
_diffrn_orient_matrix_UB_13 -0.0132358000
_diffrn_orient_matrix_UB_21 -0.0093087000
_diffrn_orient_matrix_UB_22 -0.0760232000
_diffrn_orient_matrix_UB_23 -0.0658210000
_diffrn_orient_matrix_UB_31 -0.0234444000
_diffrn_orient_matrix_UB_32 0.1316539000
_diffrn_orient_matrix_UB_33 -0.0347022000
_diffrn_radiation_monochromator mirror
_diffrn_radiation_probe x-ray
_diffrn_radiation_type 'Cu K\a'
_diffrn_radiation_wavelength 1.54184
_diffrn_reflns_av_R_equivalents 0.0533
_diffrn_reflns_av_unetI/netI 0.0344
_diffrn_reflns_Laue_measured_fraction_full 1.000
_diffrn_reflns_Laue_measured_fraction_max 0.943
_diffrn_reflns_limit_h_max 24
_diffrn_reflns_limit_h_min -23
_diffrn_reflns_limit_k_max 12
_diffrn_reflns_limit_k_min -10
_diffrn_reflns_limit_l_max 24
_diffrn_reflns_limit_l_min -25
_diffrn_reflns_number 44268
_diffrn_reflns_point_group_measured_fraction_full 1.000
_diffrn_reflns_point_group_measured_fraction_max 0.943
_diffrn_reflns_theta_full 67.684
_diffrn_reflns_theta_max 76.356
_diffrn_reflns_theta_min 2.312
_diffrn_source 'micro-focus sealed X-ray tube'
_diffrn_source_type 'PhotonJet (Cu) X-ray Source'
_exptl_absorpt_coefficient_mu 4.507
_exptl_absorpt_correction_T_max 1.000
_exptl_absorpt_correction_T_min 0.787
_exptl_absorpt_correction_type gaussian
_exptl_absorpt_process_details
;
CrysAlisPro 1.171.42.79a (Rigaku Oxford Diffraction, 2022)
Numerical absorption correction based on gaussian integration over
a multifaceted crystal model
Empirical absorption correction using spherical harmonics,
implemented in SCALE3 ABSPACK scaling algorithm.
;
_exptl_crystal_colour 'clear dark red'
_exptl_crystal_colour_lustre clear
_exptl_crystal_colour_modifier dark
_exptl_crystal_colour_primary red
_exptl_crystal_density_diffrn 1.251
_exptl_crystal_description plate
_exptl_crystal_F_000 1560
_exptl_crystal_size_max 0.128
_exptl_crystal_size_mid 0.061
_exptl_crystal_size_min 0.031
_refine_diff_density_max 0.456
_refine_diff_density_min -0.389
_refine_diff_density_rms 0.051
_refine_ls_extinction_method none
_refine_ls_goodness_of_fit_ref 1.086
_refine_ls_hydrogen_treatment constr
_refine_ls_matrix_type full
_refine_ls_number_parameters 433
_refine_ls_number_reflns 7672
_refine_ls_number_restraints 0
_refine_ls_restrained_S_all 1.086
_refine_ls_R_factor_all 0.0498
_refine_ls_R_factor_gt 0.0435
_refine_ls_shift/su_max 0.001
_refine_ls_shift/su_mean 0.000
_refine_ls_structure_factor_coef Fsqd
_refine_ls_weighting_details 'w=1/[\s^2^(Fo^2^)+(0.0371P)^2^+2.9000P] where P=(Fo^2^+2Fc^2^)/3'
_refine_ls_weighting_scheme calc
_refine_ls_wR_factor_gt 0.0966
_refine_ls_wR_factor_ref 0.0992
_reflns_Friedel_coverage 0.000
_reflns_number_gt 6904
_reflns_number_total 7672
_reflns_threshold_expression 'I > 2\s(I)'
_cod_data_source_file d4dt01483a2.cif
_cod_data_source_block hpd711_auto
_cod_depositor_comments 'Adding full bibliography for 7716570--7716574.cif.'
_cod_database_code 7716574
_shelx_shelxl_version_number 2018/3
_chemical_oxdiff_formula 'Co C H N O P'
_chemical_oxdiff_usercomment 'Jackson Sample'
_shelx_space_group_comment
;
The symmetry employed for this shelxl refinement is uniquely defined
by the following loop, which should always be used as a source of
symmetry information in preference to the above space-group names.
They are only intended as comments.
;
_shelx_estimated_absorpt_t_max 0.873
_shelx_estimated_absorpt_t_min 0.596
_olex2_refinement_description
;
1. Fixed Uiso
 At 1.2 times of:
  All C(H) groups, All C(H,H) groups
 At 1.5 times of:
  All C(H,H,H) groups
2.a Secondary CH2 refined with riding coordinates:
 C5(H5A,H5B), C14(H14A,H14B)
2.b Aromatic/amide H refined with riding coordinates:
 C34(H34), C30(H30), C33(H33), C3(H3), C31(H31), C27(H27), C32(H32), C2(H2),
 C28(H28), C26(H26), C25(H25), C24(H24), C40(H40), C35(H35), C36(H36), C37(H37),
  C38(H38), C39(H39)
2.c Fitted hexagon refined as free rotating group:
 C40(C35,C36,C37,C38,C39)
2.d Idealised Me refined as rotating group:
 C16(H16A,H16B,H16C), C12(H12A,H12B,H12C), C7(H7A,H7B,H7C), C20(H20A,H20B,
 H20C), C18(H18A,H18B,H18C), C8(H8A,H8B,H8C), C11(H11A,H11B,H11C), C17(H17A,
 H17B,H17C), C9(H9A,H9B,H9C), C22(H22A,H22B,H22C), C13(H13A,H13B,H13C),
 C21(H21A,H21B,H21C)
;
_olex2_exptl_crystal_mounting_method 'nylon loop'
_olex2_submission_special_instructions 'No special instructions were received'
_oxdiff_exptl_absorpt_empirical_details
;
Empirical correction (ABSPACK) includes:
- Absorption correction using spherical harmonics
- Frame scaling
- Detector area scaling
- B-factor correction
;
_oxdiff_exptl_absorpt_empirical_full_max 1.730
_oxdiff_exptl_absorpt_empirical_full_min 0.758

loop_
_space_group_symop_operation_xyz
'x, y, z'
'-x, y+1/2, -z+1/2'
'-x, -y, -z'
'x, -y-1/2, z-1/2'

loop_
_atom_site_label
_atom_site_type_symbol
_atom_site_fract_x
_atom_site_fract_y
_atom_site_fract_z
_atom_site_U_iso_or_equiv
_atom_site_adp_type
_atom_site_occupancy
_atom_site_site_symmetry_order
_atom_site_calc_flag
_atom_site_refinement_flags_posn
_atom_site_refinement_flags_adp
_atom_site_refinement_flags_occupancy
_atom_site_disorder_assembly
_atom_site_disorder_group
Co1 Co 0.23082(2) 0.78642(4) 0.45283(2) 0.02096(9) Uani 1 1 d . . . . .
P2 P 0.29104(3) 0.63519(6) 0.38509(3) 0.02321(12) Uani 1 1 d . . . . .
P1 P 0.14301(3) 0.81016(6) 0.52970(2) 0.02269(12) Uani 1 1 d . . . . .
N1 N 0.15104(9) 0.71175(18) 0.40476(8) 0.0226(4) Uani 1 1 d . . . . .
N5 N 0.22664(9) 0.96644(19) 0.41267(8) 0.0241(4) Uani 1 1 d . . . . .
N2 N 0.30771(9) 0.87206(19) 0.49695(9) 0.0252(4) Uani 1 1 d . . . . .
N4 N 0.27783(10) 1.0518(2) 0.43623(9) 0.0287(4) Uani 1 1 d . . . . .
N3 N 0.32176(10) 1.0006(2) 0.47989(9) 0.0298(4) Uani 1 1 d . . . . .
C4 C 0.14986(11) 0.6245(2) 0.35210(10) 0.0237(4) Uani 1 1 d . . . . .
C34 C 0.13544(11) 0.9688(2) 0.32213(10) 0.0246(4) Uani 1 1 d . . . . .
H34 H 0.142300 0.875177 0.315228 0.030 Uiso 1 1 calc R U . . .
C1 C 0.08343(11) 0.7516(2) 0.41204(10) 0.0238(4) Uani 1 1 d . . . . .
C29 C 0.17602(11) 1.0369(2) 0.37160(10) 0.0238(4) Uani 1 1 d . . . . .
C30 C 0.16425(12) 1.1748(2) 0.38018(11) 0.0280(5) Uani 1 1 d . . . . .
H30 H 0.191052 1.222328 0.413520 0.034 Uiso 1 1 calc R U . . .
C33 C 0.08521(11) 1.0389(2) 0.28332(10) 0.0274(5) Uani 1 1 d . . . . .
H33 H 0.057749 0.992028 0.250186 0.033 Uiso 1 1 calc R U . . .
C5 C 0.07230(11) 0.8479(2) 0.46654(10) 0.0247(4) Uani 1 1 d . . . . .
H5A H 0.025892 0.833689 0.483956 0.030 Uiso 1 1 calc R U . . .
H5B H 0.075450 0.942199 0.451261 0.030 Uiso 1 1 calc R U . . .
C14 C 0.21652(11) 0.5542(2) 0.33823(10) 0.0268(5) Uani 1 1 d . . . . .
H14A H 0.223463 0.558819 0.290703 0.032 Uiso 1 1 calc R U . . .
H14B H 0.213746 0.458143 0.350822 0.032 Uiso 1 1 calc R U . . .
C15 C 0.34211(12) 0.4848(2) 0.41979(10) 0.0276(5) Uani 1 1 d . . . . .
C3 C 0.08204(12) 0.6113(2) 0.32585(10) 0.0270(5) Uani 1 1 d . . . . .
H3 H 0.066727 0.558396 0.288854 0.032 Uiso 1 1 calc R U . . .
C31 C 0.11434(12) 1.2428(2) 0.34102(11) 0.0300(5) Uani 1 1 d . . . . .
H31 H 0.107146 1.336459 0.347577 0.036 Uiso 1 1 calc R U . . .
C23 C 0.35861(11) 0.8185(2) 0.54325(10) 0.0268(5) Uani 1 1 d . . . . .
C27 C 0.38983(13) 0.6444(3) 0.62286(11) 0.0348(6) Uani 1 1 d . . . . .
H27 H 0.377361 0.567003 0.646788 0.042 Uiso 1 1 calc R U . . .
C32 C 0.07447(12) 1.1748(2) 0.29191(11) 0.0299(5) Uani 1 1 d . . . . .
H32 H 0.040314 1.221502 0.264713 0.036 Uiso 1 1 calc R U . . .
C16 C 0.41545(12) 0.5261(3) 0.44795(11) 0.0322(5) Uani 1 1 d . . . . .
H16A H 0.444478 0.549525 0.411944 0.048 Uiso 1 1 calc R U . . .
H16B H 0.436939 0.450864 0.473025 0.048 Uiso 1 1 calc R U . . .
H16C H 0.411681 0.604219 0.476845 0.048 Uiso 1 1 calc R U . . .
C2 C 0.03932(11) 0.6916(2) 0.36453(10) 0.0262(5) Uani 1 1 d . . . . .
H2 H -0.010013 0.701939 0.358763 0.031 Uiso 1 1 calc R U . . .
C10 C 0.11153(12) 0.6502(2) 0.57006(11) 0.0283(5) Uani 1 1 d . . . . .
C28 C 0.34059(12) 0.7071(2) 0.57998(10) 0.0295(5) Uani 1 1 d . . . . .
H28 H 0.294066 0.673498 0.575660 0.035 Uiso 1 1 calc R U . . .
C6 C 0.14414(12) 0.9560(2) 0.58905(10) 0.0268(5) Uani 1 1 d . . . . .
C12 C 0.13077(13) 0.5287(2) 0.52846(12) 0.0329(5) Uani 1 1 d . . . . .
H12A H 0.106873 0.535885 0.484635 0.049 Uiso 1 1 calc R U . . .
H12B H 0.116234 0.445436 0.549496 0.049 Uiso 1 1 calc R U . . .
H12C H 0.181482 0.527008 0.524693 0.049 Uiso 1 1 calc R U . . .
C7 C 0.21023(13) 0.9478(3) 0.63626(11) 0.0324(5) Uani 1 1 d . . . . .
H7A H 0.209146 0.864584 0.661971 0.049 Uiso 1 1 calc R U . . .
H7B H 0.211702 1.025599 0.665897 0.049 Uiso 1 1 calc R U . . .
H7C H 0.251869 0.948162 0.610941 0.049 Uiso 1 1 calc R U . . .
C19 C 0.34173(12) 0.7224(2) 0.32134(11) 0.0300(5) Uani 1 1 d . . . . .
C20 C 0.28918(13) 0.8094(3) 0.28012(11) 0.0333(5) Uani 1 1 d . . . . .
H20A H 0.251599 0.752104 0.260651 0.050 Uiso 1 1 calc R U . . .
H20B H 0.313055 0.854084 0.245180 0.050 Uiso 1 1 calc R U . . .
H20C H 0.269312 0.877457 0.308202 0.050 Uiso 1 1 calc R U . . .
C18 C 0.30063(13) 0.4286(2) 0.47543(11) 0.0319(5) Uani 1 1 d . . . . .
H18A H 0.300731 0.494631 0.511119 0.048 Uiso 1 1 calc R U . . .
H18B H 0.322347 0.344714 0.491886 0.048 Uiso 1 1 calc R U . . .
H18C H 0.252334 0.410685 0.458793 0.048 Uiso 1 1 calc R U . . .
C8 C 0.14884(13) 1.0863(2) 0.54933(11) 0.0305(5) Uani 1 1 d . . . . .
H8A H 0.190047 1.082749 0.523474 0.046 Uiso 1 1 calc R U . . .
H8B H 0.152848 1.163480 0.579295 0.046 Uiso 1 1 calc R U . . .
H8C H 0.106628 1.096091 0.519814 0.046 Uiso 1 1 calc R U . . .
C11 C 0.14838(13) 0.6305(3) 0.63888(11) 0.0355(6) Uani 1 1 d . . . . .
H11A H 0.199159 0.635702 0.636004 0.053 Uiso 1 1 calc R U . . .
H11B H 0.136035 0.542064 0.656041 0.053 Uiso 1 1 calc R U . . .
H11C H 0.133360 0.701209 0.668318 0.053 Uiso 1 1 calc R U . . .
C17 C 0.34848(12) 0.3695(2) 0.37036(11) 0.0304(5) Uani 1 1 d . . . . .
H17A H 0.301860 0.345323 0.351209 0.046 Uiso 1 1 calc R U . . .
H17B H 0.369864 0.290950 0.392852 0.046 Uiso 1 1 calc R U . . .
H17C H 0.377767 0.398566 0.335484 0.046 Uiso 1 1 calc R U . . .
C9 C 0.07883(13) 0.9642(3) 0.62802(11) 0.0347(5) Uani 1 1 d . . . . .
H9A H 0.036974 0.964382 0.597639 0.052 Uiso 1 1 calc R U . . .
H9B H 0.080256 1.047326 0.654013 0.052 Uiso 1 1 calc R U . . .
H9C H 0.077441 0.886304 0.657366 0.052 Uiso 1 1 calc R U . . .
C26 C 0.45723(14) 0.6955(3) 0.63055(12) 0.0408(6) Uani 1 1 d . . . . .
H26 H 0.491260 0.652811 0.659541 0.049 Uiso 1 1 calc R U . . .
C25 C 0.47476(13) 0.8091(3) 0.59573(14) 0.0425(7) Uani 1 1 d . . . . .
H25 H 0.520621 0.845343 0.601964 0.051 Uiso 1 1 calc R U . . .
C24 C 0.42620(12) 0.8705(3) 0.55189(13) 0.0363(6) Uani 1 1 d . . . . .
H24 H 0.438949 0.947668 0.527883 0.044 Uiso 1 1 calc R U . . .
C22 C 0.37626(14) 0.6244(3) 0.27513(12) 0.0371(6) Uani 1 1 d . . . . .
H22A H 0.414978 0.577541 0.299314 0.056 Uiso 1 1 calc R U . . .
H22B H 0.394193 0.674769 0.238587 0.056 Uiso 1 1 calc R U . . .
H22C H 0.341633 0.558328 0.258012 0.056 Uiso 1 1 calc R U . . .
C13 C 0.03184(13) 0.6489(3) 0.57488(13) 0.0373(6) Uani 1 1 d . . . . .
H13A H 0.017695 0.729569 0.598305 0.056 Uiso 1 1 calc R U . . .
H13B H 0.018470 0.568301 0.598749 0.056 Uiso 1 1 calc R U . . .
H13C H 0.008520 0.648066 0.530669 0.056 Uiso 1 1 calc R U . . .
C21 C 0.39708(13) 0.8152(3) 0.35512(13) 0.0374(6) Uani 1 1 d . . . . .
H21A H 0.374138 0.881891 0.381795 0.056 Uiso 1 1 calc R U . . .
H21B H 0.422654 0.861641 0.321820 0.056 Uiso 1 1 calc R U . . .
H21C H 0.429824 0.761531 0.383327 0.056 Uiso 1 1 calc R U . . .
C40 C 0.33407(14) 0.2652(2) 0.12726(9) 0.0668(10) Uani 1 1 d G . . . .
H40 H 0.324080 0.305462 0.085474 0.080 Uiso 1 1 calc R U . . .
C35 C 0.28076(10) 0.2052(2) 0.15979(12) 0.0670(10) Uani 1 1 d G . . . .
H35 H 0.234328 0.204437 0.140229 0.080 Uiso 1 1 calc R U . . .
C36 C 0.29538(13) 0.1464(2) 0.22093(12) 0.0665(10) Uani 1 1 d G . . . .
H36 H 0.258943 0.105336 0.243156 0.080 Uiso 1 1 calc R U . . .
C37 C 0.36332(15) 0.1475(2) 0.24954(9) 0.0716(12) Uani 1 1 d G . . . .
H37 H 0.373309 0.107259 0.291328 0.086 Uiso 1 1 calc R U . . .
C38 C 0.41663(10) 0.2075(3) 0.21702(14) 0.0756(12) Uani 1 1 d G . . . .
H38 H 0.463062 0.208283 0.236574 0.091 Uiso 1 1 calc R U . . .
C39 C 0.40201(12) 0.2664(2) 0.15588(13) 0.0745(11) Uani 1 1 d G . . . .
H39 H 0.438448 0.307385 0.133646 0.089 Uiso 1 1 calc R U . . .

loop_
_atom_site_aniso_label
_atom_site_aniso_U_11
_atom_site_aniso_U_22
_atom_site_aniso_U_33
_atom_site_aniso_U_23
_atom_site_aniso_U_13
_atom_site_aniso_U_12
Co1 0.02213(17) 0.02397(19) 0.01654(16) -0.00034(14) -0.00051(12) -0.00031(14)
P2 0.0241(3) 0.0267(3) 0.0188(2) -0.0006(2) 0.00118(19) 0.0006(2)
P1 0.0248(3) 0.0256(3) 0.0177(2) 0.0013(2) 0.00143(19) 0.0012(2)
N1 0.0244(9) 0.0248(9) 0.0183(8) 0.0016(7) -0.0004(7) -0.0017(7)
N5 0.0245(9) 0.0273(10) 0.0204(8) 0.0000(8) -0.0006(7) -0.0025(8)
N2 0.0259(9) 0.0270(10) 0.0224(9) -0.0008(8) -0.0011(7) -0.0001(8)
N4 0.0263(9) 0.0299(10) 0.0293(10) 0.0001(8) -0.0020(8) -0.0050(8)
N3 0.0296(10) 0.0295(10) 0.0293(10) -0.0009(8) -0.0038(8) -0.0038(8)
C4 0.0295(11) 0.0237(11) 0.0177(9) 0.0021(8) 0.0004(8) 0.0001(9)
C34 0.0279(11) 0.0262(11) 0.0200(10) 0.0011(9) 0.0032(8) 0.0003(9)
C1 0.0243(11) 0.0257(11) 0.0215(10) 0.0026(9) 0.0012(8) 0.0004(9)
C29 0.0263(11) 0.0261(11) 0.0190(10) 0.0039(9) 0.0014(8) 0.0004(9)
C30 0.0306(11) 0.0288(12) 0.0244(11) 0.0027(9) 0.0011(9) -0.0034(9)
C33 0.0277(11) 0.0368(13) 0.0176(10) 0.0028(9) 0.0008(8) -0.0005(10)
C5 0.0259(11) 0.0268(11) 0.0213(10) 0.0010(9) 0.0005(8) 0.0025(9)
C14 0.0289(11) 0.0286(12) 0.0226(10) -0.0017(9) -0.0002(8) -0.0007(9)
C15 0.0295(11) 0.0294(12) 0.0238(10) -0.0021(9) 0.0007(9) 0.0048(9)
C3 0.0309(11) 0.0281(12) 0.0212(10) -0.0006(9) -0.0042(9) -0.0027(9)
C31 0.0320(12) 0.0264(12) 0.0319(12) 0.0058(10) 0.0040(10) 0.0014(10)
C23 0.0276(11) 0.0306(12) 0.0215(10) -0.0064(9) -0.0032(8) 0.0045(9)
C27 0.0414(14) 0.0422(14) 0.0205(11) -0.0036(10) 0.0005(10) 0.0155(11)
C32 0.0293(12) 0.0345(13) 0.0258(11) 0.0075(10) 0.0013(9) 0.0041(10)
C16 0.0307(12) 0.0361(13) 0.0290(11) -0.0031(10) -0.0034(9) 0.0068(10)
C2 0.0237(10) 0.0302(12) 0.0238(10) 0.0028(9) -0.0038(8) -0.0007(9)
C10 0.0319(12) 0.0285(12) 0.0251(11) 0.0042(9) 0.0066(9) -0.0008(10)
C28 0.0306(12) 0.0374(13) 0.0204(10) -0.0049(10) 0.0007(9) 0.0065(10)
C6 0.0331(12) 0.0284(12) 0.0188(10) -0.0005(9) 0.0022(9) 0.0043(9)
C12 0.0384(13) 0.0268(12) 0.0343(12) 0.0047(10) 0.0073(10) -0.0014(10)
C7 0.0408(13) 0.0336(13) 0.0221(11) -0.0021(10) -0.0025(9) 0.0043(11)
C19 0.0317(12) 0.0335(13) 0.0257(11) 0.0024(10) 0.0078(9) 0.0011(10)
C20 0.0391(13) 0.0359(13) 0.0257(11) 0.0053(10) 0.0071(10) 0.0048(11)
C18 0.0407(13) 0.0289(12) 0.0265(11) 0.0005(10) 0.0041(10) 0.0041(10)
C8 0.0390(13) 0.0280(12) 0.0242(11) -0.0012(9) -0.0002(9) 0.0024(10)
C11 0.0432(14) 0.0363(14) 0.0271(12) 0.0092(11) 0.0041(10) 0.0020(11)
C17 0.0312(12) 0.0302(12) 0.0296(12) -0.0037(10) 0.0022(9) 0.0059(10)
C9 0.0418(14) 0.0360(14) 0.0272(11) -0.0007(10) 0.0089(10) 0.0065(11)
C26 0.0389(14) 0.0529(17) 0.0290(12) -0.0107(12) -0.0103(10) 0.0200(13)
C25 0.0280(13) 0.0513(17) 0.0464(15) -0.0153(13) -0.0116(11) 0.0055(12)
C24 0.0307(12) 0.0384(14) 0.0386(13) -0.0071(11) -0.0054(10) 0.0020(11)
C22 0.0411(14) 0.0435(15) 0.0283(12) 0.0039(11) 0.0137(10) 0.0075(12)
C13 0.0355(13) 0.0357(14) 0.0419(14) 0.0059(11) 0.0113(11) -0.0030(11)
C21 0.0319(13) 0.0409(14) 0.0403(13) 0.0049(12) 0.0086(10) -0.0055(11)
C40 0.107(3) 0.051(2) 0.0418(17) -0.0068(15) 0.0010(19) 0.006(2)
C35 0.059(2) 0.0393(18) 0.098(3) -0.0003(18) -0.025(2) 0.0060(15)
C36 0.081(2) 0.0302(16) 0.093(3) 0.0052(17) 0.037(2) 0.0071(16)
C37 0.134(4) 0.0377(18) 0.0392(16) -0.0127(14) -0.024(2) 0.027(2)
C38 0.059(2) 0.061(2) 0.102(3) -0.034(2) -0.028(2) 0.0102(18)
C39 0.069(2) 0.071(3) 0.086(3) -0.021(2) 0.028(2) 0.000(2)

loop_
_atom_type_symbol
_atom_type_description
_atom_type_scat_dispersion_real
_atom_type_scat_dispersion_imag
_atom_type_scat_source
C C 0.0181 0.0091 'International Tables Vol C Tables 4.2.6.8 and 6.1.1.4'
H H 0.0000 0.0000 'International Tables Vol C Tables 4.2.6.8 and 6.1.1.4'
Co Co -2.3653 3.6143 'International Tables Vol C Tables 4.2.6.8 and 6.1.1.4'
N N 0.0311 0.0180 'International Tables Vol C Tables 4.2.6.8 and 6.1.1.4'
P P 0.2955 0.4335 'International Tables Vol C Tables 4.2.6.8 and 6.1.1.4'

loop_
_exptl_crystal_face_index_h
_exptl_crystal_face_index_k
_exptl_crystal_face_index_l
_exptl_crystal_face_perp_dist
-4 6 1 0.0594
-1 0 13 0.0226
4 -6 -3 0.0359
1 0 -13 0.0184
4 6 -3 0.0681
-11 1 -6 0.0067
11 0 6 0.0218

loop_
_geom_angle_atom_site_label_1
_geom_angle_atom_site_label_2
_geom_angle_atom_site_label_3
_geom_angle
_geom_angle_site_symmetry_1
_geom_angle_site_symmetry_3
_geom_angle_publ_flag
P1 Co1 P2 146.23(2) . . ?
N1 Co1 P2 81.94(6) . . ?
N1 Co1 P1 78.56(5) . . ?
N1 Co1 N5 97.45(7) . . ?
N5 Co1 P2 109.66(5) . . ?
N5 Co1 P1 100.04(5) . . ?
N2 Co1 P2 99.68(6) . . ?
N2 Co1 P1 101.79(6) . . ?
N2 Co1 N1 175.74(8) . . ?
N2 Co1 N5 78.30(8) . . ?
C14 P2 Co1 100.74(7) . . ?
C14 P2 C15 102.27(10) . . ?
C14 P2 C19 104.93(10) . . ?
C15 P2 Co1 122.34(7) . . ?
C19 P2 Co1 113.77(8) . . ?
C19 P2 C15 110.02(10) . . ?
C5 P1 Co1 94.40(7) . . ?
C5 P1 C10 103.45(10) . . ?
C5 P1 C6 105.64(10) . . ?
C10 P1 Co1 117.39(7) . . ?
C6 P1 Co1 121.34(7) . . ?
C6 P1 C10 110.53(10) . . ?
C4 N1 Co1 127.92(15) . . ?
C1 N1 Co1 124.11(15) . . ?
C1 N1 C4 107.46(17) . . ?
N4 N5 Co1 114.27(13) . . ?
N4 N5 C29 110.44(17) . . ?
C29 N5 Co1 134.41(14) . . ?
N3 N2 Co1 117.78(14) . . ?
N3 N2 C23 112.70(18) . . ?
C23 N2 Co1 129.30(15) . . ?
N3 N4 N5 114.87(18) . . ?
N4 N3 N2 114.71(18) . . ?
N1 C4 C14 118.05(18) . . ?
C3 C4 N1 109.15(19) . . ?
C3 C4 C14 132.5(2) . . ?
C33 C34 C29 119.8(2) . . ?
N1 C1 C5 116.70(18) . . ?
N1 C1 C2 109.69(19) . . ?
C2 C1 C5 133.6(2) . . ?
C34 C29 N5 120.6(2) . . ?
C30 C29 N5 121.05(19) . . ?
C30 C29 C34 118.3(2) . . ?
C31 C30 C29 121.1(2) . . ?
C32 C33 C34 121.4(2) . . ?
C1 C5 P1 104.86(14) . . ?
C4 C14 P2 109.76(15) . . ?
C16 C15 P2 111.44(16) . . ?
C18 C15 P2 106.42(15) . . ?
C18 C15 C16 109.01(18) . . ?
C18 C15 C17 106.52(19) . . ?
C17 C15 P2 113.75(15) . . ?
C17 C15 C16 109.45(18) . . ?
C4 C3 C2 107.10(19) . . ?
C30 C31 C32 120.3(2) . . ?
C28 C23 N2 118.3(2) . . ?
C28 C23 C24 119.2(2) . . ?
C24 C23 N2 122.5(2) . . ?
C26 C27 C28 119.7(3) . . ?
C33 C32 C31 119.2(2) . . ?
C1 C2 C3 106.58(19) . . ?
C12 C10 P1 108.66(15) . . ?
C12 C10 C11 107.0(2) . . ?
C12 C10 C13 107.8(2) . . ?
C11 C10 P1 111.20(16) . . ?
C13 C10 P1 112.34(16) . . ?
C13 C10 C11 109.60(19) . . ?
C27 C28 C23 120.8(2) . . ?
C7 C6 P1 109.57(15) . . ?
C8 C6 P1 107.78(14) . . ?
C8 C6 C7 107.48(19) . . ?
C9 C6 P1 113.66(17) . . ?
C9 C6 C7 110.08(18) . . ?
C9 C6 C8 108.06(19) . . ?
C20 C19 P2 106.71(15) . . ?
C20 C19 C22 108.23(19) . . ?
C22 C19 P2 113.41(17) . . ?
C21 C19 P2 109.74(16) . . ?
C21 C19 C20 108.5(2) . . ?
C21 C19 C22 110.1(2) . . ?
C27 C26 C25 119.7(2) . . ?
C26 C25 C24 120.9(2) . . ?
C25 C24 C23 119.7(3) . . ?
C35 C40 C39 120.0 . . ?
C36 C35 C40 120.0 . . ?
C35 C36 C37 120.0 . . ?
C38 C37 C36 120.0 . . ?
C37 C38 C39 120.0 . . ?
C38 C39 C40 120.0 . . ?

loop_
_geom_bond_atom_site_label_1
_geom_bond_atom_site_label_2
_geom_bond_distance
_geom_bond_site_symmetry_2
_geom_bond_publ_flag
Co1 P2 2.3909(6) . ?
Co1 P1 2.3900(6) . ?
Co1 N1 1.9090(18) . ?
Co1 N5 1.9650(19) . ?
Co1 N2 1.8772(18) . ?
P2 C14 1.848(2) . ?
P2 C15 1.895(2) . ?
P2 C19 1.887(2) . ?
P1 C5 1.844(2) . ?
P1 C10 1.905(2) . ?
P1 C6 1.887(2) . ?
N1 C4 1.380(3) . ?
N1 C1 1.372(3) . ?
N5 N4 1.359(2) . ?
N5 C29 1.422(3) . ?
N2 N3 1.354(3) . ?
N2 C23 1.415(3) . ?
N4 N3 1.288(3) . ?
C4 C14 1.499(3) . ?
C4 C3 1.378(3) . ?
C34 C29 1.405(3) . ?
C34 C33 1.391(3) . ?
C1 C5 1.493(3) . ?
C1 C2 1.378(3) . ?
C29 C30 1.400(3) . ?
C30 C31 1.381(3) . ?
C33 C32 1.377(3) . ?
C15 C16 1.537(3) . ?
C15 C18 1.536(3) . ?
C15 C17 1.537(3) . ?
C3 C2 1.420(3) . ?
C31 C32 1.393(3) . ?
C23 C28 1.393(3) . ?
C23 C24 1.394(3) . ?
C27 C28 1.390(3) . ?
C27 C26 1.386(4) . ?
C10 C12 1.535(3) . ?
C10 C11 1.542(3) . ?
C10 C13 1.537(3) . ?
C6 C7 1.540(3) . ?
C6 C8 1.533(3) . ?
C6 C9 1.530(3) . ?
C19 C20 1.534(3) . ?
C19 C22 1.536(3) . ?
C19 C21 1.533(3) . ?
C26 C25 1.386(4) . ?
C25 C24 1.388(4) . ?
C40 C35 1.3900 . ?
C40 C39 1.3900 . ?
C35 C36 1.3900 . ?
C36 C37 1.3900 . ?
C37 C38 1.3900 . ?
C38 C39 1.3900 . ?

loop_
_exptl_oxdiff_crystal_face_indexfrac_h
_exptl_oxdiff_crystal_face_indexfrac_k
_exptl_oxdiff_crystal_face_indexfrac_l
_exptl_oxdiff_crystal_face_x
_exptl_oxdiff_crystal_face_y
_exptl_oxdiff_crystal_face_z
-3.9064 6.1178 0.5707 -0.1143 -0.4663 0.8772
-0.5452 0.1911 13.2519 -0.2111 -0.8817 -0.4219
3.8943 -5.9779 -2.9702 0.1495 0.6137 -0.7752
0.5778 -0.2425 -13.2489 0.2120 0.8851 0.4143
3.7090 6.0250 -2.7617 0.5100 -0.3108 0.8021
-10.6258 0.6925 -5.9622 -0.7128 0.4387 0.5472
10.7596 -0.4026 5.8066 0.7342 -0.4517 -0.5068
